data_4128359
loop_
_publ_author_name
'Lu, Jing'
'Lian, Yu-Kun'
'Xiong, Lin'
'Wu, Qian-Ru'
'Zhao, Min'
'Shi, Ke-Xin'
'Chen, Ling'
'Wu, Li-Ming'

_publ_section_title
;
 How To Maximize Birefringence and Nonlinearity of \p-Conjugated
 Cyanurates.
;
_journal_issue 40
_journal_name_full 'Journal of the American Chemical Society'
_journal_page_first 16151
_journal_page_last 16159
_journal_paper_doi 10.1021/jacs.9b08851
_journal_volume 141
_journal_year 2019
_chemical_formula_sum 'C3 H5 Li2 N3 O5'
_chemical_formula_weight 176.98
_space_group_crystal_system monoclinic
_space_group_IT_number 14
_space_group_name_Hall '-P 2ybc'
_space_group_name_H-M_alt 'P 1 21/c 1'
_symmetry_space_group_name_Hall '-P 2ybc'
_symmetry_space_group_name_H-M 'P 1 21/c 1'
_atom_sites_solution_hydrogens difmap
_audit_creation_method SHELXL-2014/7
_cell_angle_alpha 90
_cell_angle_beta 90.92(2)
_cell_angle_gamma 90
_cell_formula_units_Z 4
_cell_length_a 3.4142(18)
_cell_length_b 16.974(11)
_cell_length_c 11.176(8)
_cell_measurement_reflns_used 2524
_cell_measurement_temperature 88(2)
_cell_measurement_theta_max 27.08
_cell_measurement_theta_min 3.01
_cell_volume 647.6(7)
_computing_cell_refinement 'Bruker SAINT'
_computing_data_collection 'Bruker APEX2'
_computing_data_reduction 'Bruker SAINT'
_computing_molecular_graphics 'Bruker SHELXTL'
_computing_publication_material 'Bruker SHELXTL'
_computing_structure_refinement 'SHELXL-2014/7 (Sheldrick, 2014)'
_computing_structure_solution 'SHELXS-97 (Sheldrick 2008)'
_diffrn_ambient_temperature 88(2)
_diffrn_measured_fraction_theta_full 0.993
_diffrn_measured_fraction_theta_max 0.983
_diffrn_measurement_device_type 'Bruker APEX-II CCD'
_diffrn_measurement_method '\f and \w scans'
_diffrn_radiation_type MoK\a
_diffrn_radiation_wavelength 0.71073
_diffrn_reflns_av_R_equivalents 0.0912
_diffrn_reflns_av_unetI/netI 0.0459
_diffrn_reflns_Laue_measured_fraction_full 0.993
_diffrn_reflns_Laue_measured_fraction_max 0.983
_diffrn_reflns_limit_h_max 4
_diffrn_reflns_limit_h_min -4
_diffrn_reflns_limit_k_max 22
_diffrn_reflns_limit_k_min -21
_diffrn_reflns_limit_l_max 14
_diffrn_reflns_limit_l_min -14
_diffrn_reflns_number 11527
_diffrn_reflns_point_group_measured_fraction_full 0.993
_diffrn_reflns_point_group_measured_fraction_max 0.983
_diffrn_reflns_theta_full 25.242
_diffrn_reflns_theta_max 27.425
_diffrn_reflns_theta_min 3.014
_exptl_absorpt_coefficient_mu 0.163
_exptl_absorpt_correction_type multi-scan
_exptl_crystal_colour colorless
_exptl_crystal_density_diffrn 1.815
_exptl_crystal_description strip
_exptl_crystal_F_000 360
_exptl_transmission_factor_max 0.7456
_exptl_transmission_factor_min 0.6496
_refine_diff_density_max 0.190
_refine_diff_density_min -0.250
_refine_diff_density_rms 0.053
_refine_ls_extinction_method none
_refine_ls_goodness_of_fit_ref 1.028
_refine_ls_hydrogen_treatment refall
_refine_ls_matrix_type full
_refine_ls_number_parameters 138
_refine_ls_number_reflns 1467
_refine_ls_number_restraints 0
_refine_ls_restrained_S_all 1.028
_refine_ls_R_factor_all 0.0587
_refine_ls_R_factor_gt 0.0403
_refine_ls_shift/su_max 0.000
_refine_ls_shift/su_mean 0.000
_refine_ls_structure_factor_coef Fsqd
_refine_ls_weighting_details 'w=1/[\s^2^(Fo^2^)+(0.0478P)^2^] where P=(Fo^2^+2Fc^2^)/3'
_refine_ls_weighting_scheme calc
_refine_ls_wR_factor_gt 0.0807
_refine_ls_wR_factor_ref 0.0865
_reflns_Friedel_coverage 0.000
_reflns_number_gt 1135
_reflns_number_total 1467
_reflns_threshold_expression 'I > 2\s(I)'
_cod_data_source_file Li2HC3N3O3-2H2O.cif
_cod_data_source_block Li2HC3N3O3_2H2O
_cod_database_code 4128359
_shelx_shelxl_version_number 2014/7
_shelx_space_group_comment
;
The symmetry employed for this shelxl refinement is uniquely defined
by the following loop, which should always be used as a source of
symmetry information in preference to the above space-group names.
They are only intended as comments.
;

loop_
_space_group_symop_operation_xyz
'x, y, z'
'-x, y+1/2, -z+1/2'
'-x, -y, -z'
'x, -y-1/2, z-1/2'

loop_
_atom_site_label
_atom_site_type_symbol
_atom_site_fract_x
_atom_site_fract_y
_atom_site_fract_z
_atom_site_U_iso_or_equiv
_atom_site_adp_type
_atom_site_occupancy
_atom_site_site_symmetry_order
_atom_site_calc_flag
O1 O 0.4866(3) 0.44198(5) 0.86896(9) 0.0236(3) Uani 1 1 d
H1 H -0.026(7) 0.2967(12) 0.937(2) 0.054(7) Uiso 1 1 d
N1 N 0.2735(4) 0.56720(7) 0.88237(12) 0.0185(3) Uani 1 1 d
O2 O -0.0194(3) 0.29030(6) 0.86154(11) 0.0223(3) Uani 1 1 d
H2 H -0.035(6) 0.2395(15) 0.8450(19) 0.057(6) Uiso 1 1 d
N2 N 0.1000(4) 0.63956(6) 0.71301(11) 0.0179(3) Uani 1 1 d
O003 O 0.1910(3) 0.58009(6) 0.53426(9) 0.0223(3) Uani 1 1 d
H3 H 0.601(9) 0.3113(16) 0.599(3) 0.085(10) Uiso 1 1 d
O3 O 0.4039(4) 0.31924(6) 0.63454(10) 0.0249(3) Uani 1 1 d
N3 N 0.3251(3) 0.50624(6) 0.69633(11) 0.0182(3) Uani 1 1 d
O004 O 0.0476(3) 0.69150(6) 0.89900(10) 0.0236(3) Uani 1 1 d
H4 H 0.248(9) 0.2781(16) 0.637(2) 0.088(9) Uiso 1 1 d
C009 C 0.2053(4) 0.57564(8) 0.64789(13) 0.0162(3) Uani 1 1 d
H5 H 0.317(5) 0.5637(10) 0.9599(19) 0.033(5) Uiso 1 1 d
C00A C 0.1355(4) 0.63500(7) 0.83118(13) 0.0162(3) Uani 1 1 d
C00B C 0.3654(4) 0.50225(7) 0.81505(13) 0.0167(3) Uani 1 1 d
Li0C Li 0.4767(8) 0.33874(14) 0.8070(2) 0.0258(6) Uani 1 1 d
Li0D Li 0.6897(8) 0.57277(15) 0.4426(2) 0.0277(6) Uani 1 1 d

loop_
_atom_site_aniso_label
_atom_site_aniso_U_11
_atom_site_aniso_U_22
_atom_site_aniso_U_33
_atom_site_aniso_U_23
_atom_site_aniso_U_13
_atom_site_aniso_U_12
O1 0.0339(7) 0.0133(5) 0.0233(6) 0.0003(4) -0.0065(5) 0.0054(4)
N1 0.0292(7) 0.0143(6) 0.0118(6) -0.0001(5) -0.0022(5) 0.0037(5)
O2 0.0324(7) 0.0172(5) 0.0173(6) -0.0030(4) 0.0000(5) -0.0003(4)
N2 0.0229(7) 0.0159(6) 0.0148(6) 0.0008(5) -0.0002(5) 0.0023(5)
O003 0.0245(6) 0.0292(6) 0.0131(5) -0.0013(4) 0.0008(4) 0.0002(4)
O3 0.0287(7) 0.0221(6) 0.0241(6) -0.0028(5) 0.0016(5) -0.0009(5)
N3 0.0213(7) 0.0152(6) 0.0180(7) -0.0025(5) -0.0012(5) 0.0018(5)
O004 0.0362(7) 0.0167(5) 0.0180(6) -0.0034(4) 0.0008(5) 0.0071(4)
C009 0.0130(7) 0.0198(7) 0.0158(7) -0.0018(6) -0.0007(5) -0.0017(5)
C00A 0.0173(7) 0.0135(6) 0.0178(8) -0.0005(5) 0.0006(6) -0.0003(5)
C00B 0.0174(7) 0.0140(6) 0.0187(8) -0.0011(5) -0.0022(6) -0.0001(5)
Li0C 0.0332(16) 0.0201(12) 0.0240(15) -0.0032(10) -0.0018(12) -0.0007(11)
Li0D 0.0310(15) 0.0320(14) 0.0203(14) -0.0033(11) 0.0021(11) -0.0069(11)

loop_
_atom_type_symbol
_atom_type_description
_atom_type_scat_dispersion_real
_atom_type_scat_dispersion_imag
_atom_type_scat_source
C C 0.0033 0.0016 'International Tables Vol C Tables 4.2.6.8 and 6.1.1.4'
H H 0.0000 0.0000 'International Tables Vol C Tables 4.2.6.8 and 6.1.1.4'
Li Li -0.0003 0.0001 'International Tables Vol C Tables 4.2.6.8 and 6.1.1.4'
N N 0.0061 0.0033 'International Tables Vol C Tables 4.2.6.8 and 6.1.1.4'
O O 0.0106 0.0060 'International Tables Vol C Tables 4.2.6.8 and 6.1.1.4'

loop_
_geom_angle_atom_site_label_1
_geom_angle_atom_site_label_2
_geom_angle_atom_site_label_3
_geom_angle
_geom_angle_site_symmetry_1
_geom_angle_site_symmetry_3
C00B O1 Li0C 125.32(13) . .
C00A N1 C00B 121.81(14) . .
C00A N1 H5 121.4(11) . .
C00B N1 H5 116.7(11) . .
Li0C O2 Li0C 118.10(14) . 1_455
Li0C O2 H1 106.8(16) . .
Li0C O2 H1 102.3(16) 1_455 .
Li0C O2 H2 112.9(15) . .
Li0C O2 H2 106.8(14) 1_455 .
H1 O2 H2 109.3(19) . .
C00A N2 C009 117.78(12) . .
C009 O003 Li0D 122.04(12) . 1_455
C009 O003 Li0D 119.16(13) . .
Li0D O003 Li0D 117.68(15) 1_455 .
C009 O003 Li0D 80.81(9) . 3_666
Li0D O003 Li0D 96.87(10) 1_455 3_666
Li0D O003 Li0D 81.85(10) . 3_666
Li0C O3 Li0D 106.14(12) . 3_666
Li0C O3 H3 115(2) . .
Li0D O3 H3 94(2) 3_666 .
Li0C O3 H4 99.8(18) . .
Li0D O3 H4 129.4(18) 3_666 .
H3 O3 H4 113(3) . .
C00B N3 C009 117.82(12) . .
C00B N3 Li0D 136.11(12) . 3_666
C009 N3 Li0D 105.19(13) . 3_666
O003 C009 N3 117.14(12) . .
O003 C009 N2 118.77(12) . .
N3 C009 N2 124.09(13) . .
O003 C009 Li0D 71.91(10) . 3_666
N3 C009 Li0D 46.26(10) . 3_666
N2 C009 Li0D 165.81(11) . 3_666
O004 C00A N2 122.33(13) . .
O004 C00A N1 118.22(14) . .
N2 C00A N1 119.45(12) . .
O1 C00B N3 123.19(13) . .
O1 C00B N1 117.91(14) . .
N3 C00B N1 118.90(12) . .
O1 Li0C O3 121.19(14) . .
O1 Li0C O2 106.38(14) . .
O3 Li0C O2 97.83(13) . .
O1 Li0C O2 105.12(13) . 1_655
O3 Li0C O2 108.98(14) . 1_655
O2 Li0C O2 118.10(14) . 1_655
O1 Li0C Li0D 83.46(11) . 3_666
O3 Li0C Li0D 37.80(8) . 3_666
O2 Li0C Li0D 108.69(12) . 3_666
O2 Li0C Li0D 126.77(13) 1_655 3_666
O1 Li0C Li0C 90.68(9) . 1_455
O3 Li0C Li0C 83.65(9) . 1_455
O2 Li0C Li0C 31.00(8) . 1_455
O2 Li0C Li0C 149.10(8) 1_655 1_455
Li0D Li0C Li0C 80.62(7) 3_666 1_455
O1 Li0C Li0C 89.32(9) . 1_655
O3 Li0C Li0C 96.35(9) . 1_655
O2 Li0C Li0C 149.00(8) . 1_655
O2 Li0C Li0C 30.90(8) 1_655 1_655
Li0D Li0C Li0C 99.38(7) 3_666 1_655
Li0C Li0C Li0C 180.0 1_455 1_655
O1 Li0C H4 136.7(7) . .
O3 Li0C H4 22.2(7) . .
O2 Li0C H4 77.7(8) . .
O2 Li0C H4 110.5(7) 1_655 .
Li0D Li0C H4 55.7(7) 3_666 .
Li0C Li0C H4 70.9(8) 1_455 .
Li0C Li0C H4 109.1(8) 1_655 .
O003 Li0D O003 117.68(15) 1_655 .
O003 Li0D O3 106.78(13) 1_655 3_666
O003 Li0D O3 91.81(12) . 3_666
O003 Li0D N3 116.24(14) 1_655 3_666
O003 Li0D N3 114.61(14) . 3_666
O3 Li0D N3 105.36(14) 3_666 3_666
O003 Li0D O003 83.13(10) 1_655 3_666
O003 Li0D O003 98.15(10) . 3_666
O3 Li0D O003 160.75(14) 3_666 3_666
N3 Li0D O003 55.48(8) 3_666 3_666
O003 Li0D C009 97.53(11) 1_655 3_666
O003 Li0D C009 111.27(11) . 3_666
O3 Li0D C009 133.47(14) 3_666 3_666
N3 Li0D C009 28.55(6) 3_666 3_666
O003 Li0D C009 27.28(5) 3_666 3_666
O003 Li0D Li0D 101.54(15) 1_655 3_666
O003 Li0D Li0D 58.01(10) . 3_666
O3 Li0D Li0D 146.04(18) 3_666 3_666
N3 Li0D Li0D 77.62(12) 3_666 3_666
O003 Li0D Li0D 40.14(8) 3_666 3_666
C009 Li0D Li0D 58.31(10) 3_666 3_666
O003 Li0D Li0C 123.94(13) 1_655 3_666
O003 Li0D Li0C 105.97(13) . 3_666
O3 Li0D Li0C 36.06(7) 3_666 3_666
N3 Li0D Li0C 69.31(11) 3_666 3_666
O003 Li0D Li0C 124.77(11) 3_666 3_666
C009 Li0D Li0C 97.59(10) 3_666 3_666
Li0D Li0D Li0C 131.90(15) 3_666 3_666
O003 Li0D Li0D 31.34(9) 1_655 1_655
O003 Li0D Li0D 149.02(9) . 1_655
O3 Li0D Li0D 98.58(9) 3_666 1_655
N3 Li0D Li0D 90.71(8) 3_666 1_655
O003 Li0D Li0D 81.21(6) 3_666 1_655
C009 Li0D Li0D 82.14(7) 3_666 1_655
Li0D Li0D Li0D 115.30(11) 3_666 1_655
Li0C Li0D Li0D 99.38(7) 3_666 1_655
O003 Li0D Li0D 148.66(9) 1_655 1_455
O003 Li0D Li0D 30.98(9) . 1_455
O3 Li0D Li0D 81.42(9) 3_666 1_455
N3 Li0D Li0D 89.29(8) 3_666 1_455
O003 Li0D Li0D 98.79(6) 3_666 1_455
C009 Li0D Li0D 97.86(6) 3_666 1_455
Li0D Li0D Li0D 64.70(11) 3_666 1_455
Li0C Li0D Li0D 80.62(7) 3_666 1_455
Li0D Li0D Li0D 180.0 1_655 1_455
O003 Li0D Li0D 48.71(8) 1_655 3_766
O003 Li0D Li0D 111.82(14) . 3_766
O3 Li0D Li0D 151.50(16) 3_666 3_766
N3 Li0D Li0D 79.79(12) 3_666 3_766
O003 Li0D Li0D 34.41(6) 3_666 3_766
C009 Li0D Li0D 53.27(8) 3_666 3_766
Li0D Li0D Li0D 62.30(11) 3_666 3_766
Li0C Li0D Li0D 138.55(14) 3_666 3_766
Li0D Li0D Li0D 53.00(9) 1_655 3_766
Li0D Li0D Li0D 127.00(9) 1_455 3_766

loop_
_geom_bond_atom_site_label_1
_geom_bond_atom_site_label_2
_geom_bond_distance
_geom_bond_site_symmetry_2
O1 C00B 1.2541(17) .
O1 Li0C 1.884(3) .
N1 C00A 1.3655(19) .
N1 C00B 1.3740(19) .
N1 H5 0.88(2) .
O2 Li0C 1.988(3) .
O2 Li0C 1.993(3) 1_455
O2 H1 0.85(2) .
O2 H2 0.88(3) .
N2 C00A 1.327(2) .
N2 C009 1.3581(18) .
O003 C009 1.2723(19) .
O003 Li0D 1.984(3) 1_455
O003 Li0D 2.005(3) .
O003 Li0D 2.638(3) 3_666
O3 Li0C 1.967(3) .
O3 Li0D 2.048(3) 3_666
O3 H3 0.79(3) .
O3 H4 0.88(3) .
N3 C00B 1.333(2) .
N3 C009 1.3569(19) .
N3 Li0D 2.051(3) 3_666
O004 C00A 1.2617(17) .
C009 Li0D 2.740(3) 3_666
Li0C O2 1.994(3) 1_655
Li0C Li0D 3.210(4) 3_666
Li0C Li0C 3.4142(18) 1_455
Li0C Li0C 3.4142(18) 1_655
Li0C H4 2.29(3) .
Li0D O003 1.984(3) 1_655
Li0D O3 2.048(3) 3_666
Li0D N3 2.051(3) 3_666
Li0D O003 2.639(3) 3_666
Li0D C009 2.740(3) 3_666
Li0D Li0D 3.079(5) 3_666
Li0D Li0C 3.210(4) 3_666
Li0D Li0D 3.4142(18) 1_655
Li0D Li0D 3.4142(18) 1_455
Li0D Li0D 3.486(6) 3_766
